data_2311363
loop_
_publ_author_name
'Arman, Hadi D.'
'Poplaukhin, Pavel'
'Tiekink, Edward R. T.'

_publ_section_title
;
 A two-dimensional coordination polymer:
 poly[[bis-[\m<sub>2</sub>-<i>N</i>-ethyl-<i>N</i>-(pyridin-4-ylmeth-yl)di-thio-carbamato-\k<sup>3</sup><i>N</i>:<i>S</i>,<i>S</i>']cadmium(II)]
 3-methyl-pyridine monosolvate].
;
_journal_coeditor_code HB7664
_journal_issue 'Pt 4'
_journal_name_full 'Acta crystallographica. Section E, Crystallographic communications'
_journal_page_first 488
_journal_page_last 492
_journal_paper_doi 10.1107/S2056989017003516
_journal_volume 73
_journal_year 2017
_chemical_formula_iupac '[Cd (C9 H11 N2 S2)2], C6 H7 N'
_chemical_formula_moiety 'C18 H22 Cd N4 S4, C6 H7 N'
_chemical_formula_sum 'C24 H29 Cd N5 S4'
_chemical_formula_weight 628.16
_chemical_name_systematic
;
Poly[[bis[\m~2~-<i>N</i>-ethyl-<i>N</i>-(pyridin-4-ylmethyl)dithiocarbamato-\
\k^3^<i>N</i>:<i>S</i>,<i>S</i>']cadmium(II)] 3-methylpyridine monosolvate]
;
_space_group_crystal_system monoclinic
_space_group_IT_number 4
_space_group_name_Hall 'P 2yb'
_space_group_name_H-M_alt 'P 1 21 1'
_atom_sites_solution_hydrogens geom
_audit_creation_method SHELXL-2014/7
_cell_angle_alpha 90
_cell_angle_beta 100.014(4)
_cell_angle_gamma 90
_cell_formula_units_Z 2
_cell_length_a 9.5842(15)
_cell_length_b 11.0788(16)
_cell_length_c 12.989(2)
_cell_measurement_reflns_used 6543
_cell_measurement_temperature 98(2)
_cell_measurement_theta_max 40.7
_cell_measurement_theta_min 2.4
_cell_volume 1358.2(4)
_computing_cell_refinement
;
CrystalClear (Molecular Structure Corporation & Rigaku, 2005)
;
_computing_data_collection
;
CrystalClear (Molecular Structure Corporation & Rigaku, 2005)
;
_computing_data_reduction
;
CrystalClear (Molecular Structure Corporation & Rigaku, 2005)
;
_computing_molecular_graphics
;
ORTEP-3 for Windows (Farrugia, 2012) and DIAMOND (Brandenburg,
2006)
;
_computing_publication_material
;
publCIF (Westrip, 2010)
;
_computing_structure_refinement
;
SHELXL2014 (Sheldrick, 2015)
;
_computing_structure_solution
;
SHELXS97 (Sheldrick, 2008)
;
_diffrn_ambient_temperature 98(2)
_diffrn_measured_fraction_theta_full 0.997
_diffrn_measured_fraction_theta_max 0.997
_diffrn_measurement_device_type AFC12\K/SATURN724
_diffrn_measurement_method \w
_diffrn_radiation_monochromator graphite
_diffrn_radiation_source 'fine-focus sealed tube'
_diffrn_radiation_type MoK\a
_diffrn_radiation_wavelength 0.71069
_diffrn_reflns_av_R_equivalents 0.0300
_diffrn_reflns_limit_h_max 12
_diffrn_reflns_limit_h_min -12
_diffrn_reflns_limit_k_max 13
_diffrn_reflns_limit_k_min -14
_diffrn_reflns_limit_l_max 16
_diffrn_reflns_limit_l_min -15
_diffrn_reflns_number 10508
_diffrn_reflns_theta_full 27.499
_diffrn_reflns_theta_max 27.499
_diffrn_reflns_theta_min 2.432
_diffrn_standards_decay_% 0
_diffrn_standards_interval_count 0
_diffrn_standards_number 0
_exptl_absorpt_coefficient_mu 1.134
_exptl_absorpt_correction_T_max 1.000
_exptl_absorpt_correction_T_min 0.802
_exptl_absorpt_correction_type multi-scan
_exptl_absorpt_process_details
;
(ABSCOR; Higashi, 1995)
;
_exptl_crystal_colour colourless
_exptl_crystal_density_diffrn 1.536
_exptl_crystal_description block
_exptl_crystal_F_000 640
_exptl_crystal_size_max 0.23
_exptl_crystal_size_mid 0.20
_exptl_crystal_size_min 0.10
_refine_diff_density_max 0.945
_refine_diff_density_min -1.198
_refine_ls_abs_structure_details
;
Flack <i>x</i> determined using 2244 quotients
[(<i>I</i>^+^)-(<i>I</i>^-^)]/[(<i>I</i>^+^)+(<i>I</i>^-^)]
(Parsons <i>et al.</i>,  2013)
;
_refine_ls_abs_structure_Flack 0.035(15)
_refine_ls_extinction_method none
_refine_ls_goodness_of_fit_ref 1.075
_refine_ls_hydrogen_treatment constr
_refine_ls_matrix_type full
_refine_ls_number_parameters 310
_refine_ls_number_reflns 5618
_refine_ls_number_restraints 1
_refine_ls_restrained_S_all 1.075
_refine_ls_R_factor_all 0.0374
_refine_ls_R_factor_gt 0.0371
_refine_ls_shift/su_max 0.000
_refine_ls_shift/su_mean 0.000
_refine_ls_structure_factor_coef Fsqd
_refine_ls_weighting_details 'w=1/[\s^2^(Fo^2^)+(0.0304P)^2^+3.8335P] where P=(Fo^2^+2Fc^2^)/3'
_refine_ls_weighting_scheme calc
_refine_ls_wR_factor_gt 0.0905
_refine_ls_wR_factor_ref 0.0907
_reflns_number_gt 5586
_reflns_number_total 5618
_reflns_threshold_expression 'I > 2\s(I)'
_cod_data_source_file hb7664sup1.cif
_cod_data_source_block I
_cod_original_sg_symbol_H-M 'P 21'
_cod_database_code 2311363
_shelx_space_group_comment
;
The symmetry employed for this shelxl refinement is uniquely defined
by the following loop, which should always be used as a source of
symmetry information in preference to the above space-group names.
They are only intended as comments.
;
_shelx_estimated_absorpt_t_min 0.780
_shelx_estimated_absorpt_t_max 0.895

loop_
_space_group_symop_operation_xyz
'x, y, z'
'-x, y+1/2, -z'

loop_
_atom_site_type_symbol
_atom_site_label
_atom_site_fract_x
_atom_site_fract_y
_atom_site_fract_z
_atom_site_U_iso_or_equiv
_atom_site_adp_type
_atom_site_calc_flag
_atom_site_occupancy
Cd Cd 0.07792(4) 0.11775(5) 0.28476(3) 0.01706(11) Uani d 1
S S1 0.23327(18) 0.29766(16) 0.23386(13) 0.0188(3) Uani d 1
S S2 -0.01802(17) 0.33065(15) 0.33697(13) 0.0208(3) Uani d 1
S S3 0.22627(17) 0.04779(16) 0.46716(12) 0.0215(3) Uani d 1
S S4 0.24814(18) -0.07121(16) 0.26516(13) 0.0198(3) Uani d 1
N N1 0.1324(5) 0.5121(5) 0.2772(4) 0.0171(10) Uani d 1
N N2 0.0426(5) 0.6032(7) -0.1044(4) 0.0216(12) Uani d 1
N N3 0.4308(5) -0.1054(5) 0.4433(4) 0.0182(10) Uani d 1
N N4 0.8778(5) 0.0113(5) 0.3160(4) 0.0163(10) Uani d 1
C C1 0.1167(6) 0.3905(6) 0.2819(4) 0.0160(11) Uani d 1
C C2 0.0472(7) 0.5963(6) 0.3283(5) 0.0242(15) Uani d 1
H H2A -0.0413 0.5561 0.3394 0.029 Uiso calc 1
H H2B 0.0213 0.6674 0.2829 0.029 Uiso calc 1
C C3 0.1312(8) 0.6364(8) 0.4323(5) 0.0316(18) Uani d 1
H H3A 0.0725 0.6894 0.4675 0.047 Uiso calc 1
H H3B 0.2159 0.6802 0.4206 0.047 Uiso calc 1
H H3C 0.1595 0.5655 0.4761 0.047 Uiso calc 1
C C4 0.2370(7) 0.5677(7) 0.2207(5) 0.0238(14) Uani d 1
H H4A 0.3221 0.5157 0.2271 0.029 Uiso calc 1
H H4B 0.2664 0.6472 0.2520 0.029 Uiso calc 1
C C5 0.1735(7) 0.5838(6) 0.1065(5) 0.0243(15) Uani d 1
C C6 0.1958(8) 0.4960(7) 0.0331(6) 0.0314(16) Uani d 1
H H6 0.2563 0.4289 0.0528 0.038 Uiso calc 1
C C7 0.1261(8) 0.5106(7) -0.0692(6) 0.0313(16) Uani d 1
H H7 0.1392 0.4496 -0.1181 0.038 Uiso calc 1
C C8 0.0322(9) 0.6904(7) -0.0345(6) 0.0357(18) Uani d 1
H H8 -0.0213 0.7607 -0.0571 0.043 Uiso calc 1
C C9 0.0971(10) 0.6820(8) 0.0704(6) 0.0378(19) Uani d 1
H H9 0.0872 0.7463 0.1169 0.045 Uiso calc 1
C C10 0.3130(6) -0.0482(6) 0.3960(5) 0.0158(11) Uani d 1
C C11 0.4862(6) -0.0914(7) 0.5560(5) 0.0239(14) Uani d 1
H H11A 0.4691 -0.0078 0.5778 0.029 Uiso calc 1
H H11B 0.5898 -0.1056 0.5694 0.029 Uiso calc 1
C C12 0.4151(8) -0.1797(9) 0.6200(6) 0.0344(19) Uani d 1
H H12A 0.4554 -0.1706 0.6942 0.052 Uiso calc 1
H H12B 0.4308 -0.2624 0.5977 0.052 Uiso calc 1
H H12C 0.3131 -0.1632 0.6092 0.052 Uiso calc 1
C C13 0.5156(6) -0.1836(6) 0.3869(5) 0.0216(13) Uani d 1
H H13A 0.4562 -0.2126 0.3216 0.026 Uiso calc 1
H H13B 0.5485 -0.2548 0.4305 0.026 Uiso calc 1
C C14 0.6427(7) -0.1156(6) 0.3609(5) 0.0216(13) Uani d 1
C C15 0.7786(6) -0.1612(6) 0.3879(5) 0.0225(13) Uani d 1
H H15 0.7938 -0.2369 0.4224 0.027 Uiso calc 1
C C16 0.8927(7) -0.0960(6) 0.3645(5) 0.0243(14) Uani d 1
H H16 0.9852 -0.1288 0.3836 0.029 Uiso calc 1
C C17 0.7450(7) 0.0563(6) 0.2896(5) 0.0214(13) Uani d 1
H H17 0.7326 0.1319 0.2547 0.026 Uiso calc 1
C C18 0.6265(7) -0.0034(6) 0.3115(5) 0.0218(13) Uani d 1
H H18 0.5351 0.0318 0.2930 0.026 Uiso calc 1
N N5 0.4417(12) 0.1672(11) 0.8221(11) 0.084(4) Uani d 1
C C19 0.3520(10) 0.0783(11) 0.8364(9) 0.059(3) Uani d 1
H H19 0.3143 0.0284 0.7787 0.071 Uiso calc 1
C C20 0.3115(11) 0.0565(10) 0.9343(8) 0.052(2) Uani d 1
C C21 0.3647(10) 0.1275(16) 1.0165(8) 0.060(3) Uani d 1
H H21 0.3389 0.1126 1.0827 0.072 Uiso calc 1
C C22 0.4575(14) 0.2230(14) 1.0056(12) 0.081(4) Uani d 1
H H22 0.4972 0.2730 1.0627 0.097 Uiso calc 1
C C23 0.4878(15) 0.2396(15) 0.9037(12) 0.081(4) Uani d 1
H H23 0.5448 0.3068 0.8923 0.097 Uiso calc 1
C C24 0.2137(11) -0.0448(12) 0.9431(9) 0.063(3) Uani d 1
H H24A 0.2640 -0.1078 0.9879 0.094 Uiso calc 1
H H24B 0.1789 -0.0782 0.8735 0.094 Uiso calc 1
H H24C 0.1335 -0.0156 0.9736 0.094 Uiso calc 1

loop_
_atom_site_aniso_label
_atom_site_aniso_U_11
_atom_site_aniso_U_22
_atom_site_aniso_U_33
_atom_site_aniso_U_12
_atom_site_aniso_U_13
_atom_site_aniso_U_23
Cd 0.01767(18) 0.01518(19) 0.01811(19) 0.0001(2) 0.00250(13) 0.00003(19)
S1 0.0144(7) 0.0213(9) 0.0207(7) -0.0016(6) 0.0030(6) -0.0033(6)
S2 0.0208(7) 0.0181(8) 0.0255(8) -0.0002(6) 0.0095(6) -0.0005(6)
S3 0.0231(8) 0.0224(9) 0.0183(7) 0.0048(6) 0.0016(6) -0.0022(6)
S4 0.0218(8) 0.0182(9) 0.0187(7) 0.0025(6) 0.0021(6) -0.0031(6)
N1 0.017(2) 0.018(3) 0.016(2) -0.002(2) 0.0005(19) 0.0004(19)
N2 0.027(2) 0.019(3) 0.019(2) 0.000(2) 0.0026(18) 0.000(2)
N3 0.010(2) 0.022(3) 0.022(3) -0.003(2) 0.0009(18) 0.000(2)
N4 0.014(2) 0.015(3) 0.021(2) 0.0000(19) 0.0028(18) 0.0007(19)
C1 0.011(3) 0.020(3) 0.013(3) -0.001(2) -0.0073(19) 0.000(2)
C2 0.027(3) 0.015(4) 0.030(3) 0.003(2) 0.002(2) 0.002(2)
C3 0.046(4) 0.028(5) 0.020(3) 0.004(3) 0.005(3) -0.001(3)
C4 0.024(3) 0.023(3) 0.024(3) -0.009(3) 0.001(2) 0.002(2)
C5 0.029(3) 0.022(4) 0.020(3) -0.007(2) 0.000(3) 0.002(2)
C6 0.035(4) 0.032(4) 0.027(4) 0.008(3) 0.005(3) 0.008(3)
C7 0.038(4) 0.034(4) 0.023(3) 0.008(3) 0.008(3) 0.003(3)
C8 0.051(5) 0.021(4) 0.031(4) 0.009(3) -0.004(3) 0.000(3)
C9 0.055(5) 0.028(5) 0.027(4) -0.006(4) -0.004(3) -0.007(3)
C10 0.008(2) 0.017(3) 0.020(3) -0.004(2) -0.003(2) 0.002(2)
C11 0.011(3) 0.032(4) 0.027(3) -0.003(3) -0.002(2) 0.005(3)
C12 0.026(4) 0.050(6) 0.024(3) -0.012(4) -0.004(3) 0.016(3)
C13 0.014(3) 0.020(3) 0.031(3) 0.000(2) 0.004(2) 0.004(3)
C14 0.024(3) 0.016(3) 0.026(3) 0.001(3) 0.007(3) -0.001(2)
C15 0.016(3) 0.018(3) 0.035(4) 0.000(2) 0.007(2) 0.006(3)
C16 0.024(3) 0.021(3) 0.028(3) 0.006(3) 0.004(3) 0.003(3)
C17 0.020(3) 0.018(3) 0.026(3) 0.002(2) 0.003(2) 0.004(3)
C18 0.017(3) 0.020(3) 0.028(3) 0.000(2) 0.002(2) 0.004(3)
N5 0.068(7) 0.083(9) 0.114(10) 0.023(6) 0.054(7) 0.041(7)
C19 0.038(5) 0.082(10) 0.061(6) 0.014(5) 0.018(4) 0.014(5)
C20 0.051(6) 0.052(6) 0.059(6) 0.010(5) 0.023(5) 0.001(5)
C21 0.055(5) 0.076(8) 0.053(5) -0.006(7) 0.021(4) -0.009(7)
C22 0.066(8) 0.078(10) 0.109(11) 0.009(7) 0.042(8) 0.008(8)
C23 0.071(9) 0.081(10) 0.100(11) 0.005(7) 0.042(8) 0.025(8)
C24 0.047(6) 0.074(8) 0.067(7) -0.003(5) 0.010(5) -0.001(6)

loop_
_atom_type_symbol
_atom_type_description
_atom_type_scat_dispersion_real
_atom_type_scat_dispersion_imag
_atom_type_scat_source
C C 0.0033 0.0016 'International Tables Vol C Tables 4.2.6.8 and 6.1.1.4'
H H 0.0000 0.0000 'International Tables Vol C Tables 4.2.6.8 and 6.1.1.4'
Cd Cd -0.8075 1.2024 'International Tables Vol C Tables 4.2.6.8 and 6.1.1.4'
N N 0.0061 0.0033 'International Tables Vol C Tables 4.2.6.8 and 6.1.1.4'
S S 0.1246 0.1234 'International Tables Vol C Tables 4.2.6.8 and 6.1.1.4'

loop_
_geom_angle_atom_site_label_1
_geom_angle_atom_site_label_2
_geom_angle_atom_site_label_3
_geom_angle_site_symmetry_1
_geom_angle_site_symmetry_3
_geom_angle
_geom_angle_publ_flag
S1 Cd S2 . . 68.26(5) y
S1 Cd S3 . . 101.88(6) y
S1 Cd S4 . . 100.71(5) y
S1 Cd N2 . 2_545 90.18(16) y
S1 Cd N4 . 1_455 159.47(13) y
S2 Cd S3 . . 100.73(5) y
S2 Cd S4 . . 162.67(5) y
S2 Cd N2 . 2_545 100.20(17) y
S2 Cd N4 . 1_455 94.15(14) y
S3 Cd S4 . . 67.58(5) y
S3 Cd N2 . 2_545 158.55(18) y
S3 Cd N4 . 1_455 91.47(13) y
S4 Cd N2 . 2_545 92.95(16) y
S4 Cd N4 . 1_455 98.77(14) y
N2 Cd N4 2_545 1_455 82.40(18) y
C1 S1 Cd . . 86.0(2) ?
C1 S2 Cd . . 85.3(2) ?
C10 S3 Cd . . 86.3(2) ?
C10 S4 Cd . . 85.0(2) ?
C1 N1 C4 . . 121.8(5) ?
C1 N1 C2 . . 122.3(5) ?
C4 N1 C2 . . 115.9(5) ?
C8 N2 C7 . . 115.6(6) ?
C8 N2 Cd . 2 121.7(5) ?
C7 N2 Cd . 2 122.6(5) ?
C10 N3 C13 . . 123.0(5) ?
C10 N3 C11 . . 122.1(5) ?
C13 N3 C11 . . 115.0(5) ?
C16 N4 C17 . . 117.6(5) ?
C16 N4 Cd . 1_655 120.2(4) ?
C17 N4 Cd . 1_655 122.1(4) ?
N1 C1 S1 . . 119.7(5) ?
N1 C1 S2 . . 120.0(5) ?
S1 C1 S2 . . 120.3(4) ?
N1 C2 C3 . . 109.8(5) ?
N1 C2 H2A . . 109.7 ?
C3 C2 H2A . . 109.7 ?
N1 C2 H2B . . 109.7 ?
C3 C2 H2B . . 109.7 ?
H2A C2 H2B . . 108.2 ?
C2 C3 H3A . . 109.5 ?
C2 C3 H3B . . 109.5 ?
H3A C3 H3B . . 109.5 ?
C2 C3 H3C . . 109.5 ?
H3A C3 H3C . . 109.5 ?
H3B C3 H3C . . 109.5 ?
N1 C4 C5 . . 110.1(5) ?
N1 C4 H4A . . 109.6 ?
C5 C4 H4A . . 109.6 ?
N1 C4 H4B . . 109.6 ?
C5 C4 H4B . . 109.6 ?
H4A C4 H4B . . 108.2 ?
C9 C5 C6 . . 117.4(7) ?
C9 C5 C4 . . 122.5(7) ?
C6 C5 C4 . . 120.1(6) ?
C7 C6 C5 . . 117.7(7) ?
C7 C6 H6 . . 121.2 ?
C5 C6 H6 . . 121.2 ?
N2 C7 C6 . . 125.3(7) ?
N2 C7 H7 . . 117.3 ?
C6 C7 H7 . . 117.3 ?
N2 C8 C9 . . 122.6(7) ?
N2 C8 H8 . . 118.7 ?
C9 C8 H8 . . 118.7 ?
C5 C9 C8 . . 121.0(8) ?
C5 C9 H9 . . 119.5 ?
C8 C9 H9 . . 119.5 ?
N3 C10 S3 . . 119.5(5) ?
N3 C10 S4 . . 120.6(5) ?
S3 C10 S4 . . 119.8(3) ?
N3 C11 C12 . . 110.8(6) ?
N3 C11 H11A . . 109.5 ?
C12 C11 H11A . . 109.5 ?
N3 C11 H11B . . 109.5 ?
C12 C11 H11B . . 109.5 ?
H11A C11 H11B . . 108.1 ?
C11 C12 H12A . . 109.5 ?
C11 C12 H12B . . 109.5 ?
H12A C12 H12B . . 109.5 ?
C11 C12 H12C . . 109.5 ?
H12A C12 H12C . . 109.5 ?
H12B C12 H12C . . 109.5 ?
N3 C13 C14 . . 110.7(6) ?
N3 C13 H13A . . 109.5 ?
C14 C13 H13A . . 109.5 ?
N3 C13 H13B . . 109.5 ?
C14 C13 H13B . . 109.5 ?
H13A C13 H13B . . 108.1 ?
C15 C14 C18 . . 117.8(6) ?
C15 C14 C13 . . 121.2(6) ?
C18 C14 C13 . . 121.0(6) ?
C14 C15 C16 . . 119.8(6) ?
C14 C15 H15 . . 120.1 ?
C16 C15 H15 . . 120.1 ?
N4 C16 C15 . . 122.7(6) ?
N4 C16 H16 . . 118.6 ?
C15 C16 H16 . . 118.6 ?
N4 C17 C18 . . 122.7(6) ?
N4 C17 H17 . . 118.6 ?
C18 C17 H17 . . 118.6 ?
C17 C18 C14 . . 119.3(6) ?
C17 C18 H18 . . 120.3 ?
C14 C18 H18 . . 120.3 ?
C23 N5 C19 . . 117.4(11) ?
N5 C19 C20 . . 122.2(12) ?
N5 C19 H19 . . 118.9 ?
C20 C19 H19 . . 118.9 ?
C21 C20 C19 . . 119.0(11) ?
C21 C20 C24 . . 122.5(10) ?
C19 C20 C24 . . 118.5(10) ?
C20 C21 C22 . . 121.2(11) ?
C20 C21 H21 . . 119.4 ?
C22 C21 H21 . . 119.4 ?
C23 C22 C21 . . 115.3(14) ?
C23 C22 H22 . . 122.3 ?
C21 C22 H22 . . 122.3 ?
N5 C23 C22 . . 124.6(14) ?
N5 C23 H23 . . 117.7 ?
C22 C23 H23 . . 117.7 ?
C20 C24 H24A . . 109.5 ?
C20 C24 H24B . . 109.5 ?
H24A C24 H24B . . 109.5 ?
C20 C24 H24C . . 109.5 ?
H24A C24 H24C . . 109.5 ?
H24B C24 H24C . . 109.5 ?

loop_
_geom_bond_atom_site_label_1
_geom_bond_atom_site_label_2
_geom_bond_site_symmetry_2
_geom_bond_distance
_geom_bond_publ_flag
Cd S1 . 2.6399(19) y
Cd S2 . 2.6618(17) y
Cd S3 . 2.6578(16) y
Cd S4 . 2.6932(18) y
Cd N2 2_545 2.430(5) y
Cd N4 1_455 2.346(5) y
S1 C1 . 1.714(6) y
S2 C1 . 1.715(6) y
S3 C10 . 1.715(6) y
S4 C10 . 1.724(6) y
N1 C1 . 1.357(8) ?
N1 C4 . 1.477(8) ?
N1 C2 . 1.471(8) ?
N2 C8 . 1.342(10) ?
N2 C7 . 1.332(10) ?
N2 Cd 2 2.430(5) ?
N3 C10 . 1.347(8) ?
N3 C13 . 1.467(8) ?
N3 C11 . 1.477(8) ?
N4 C16 . 1.341(9) ?
N4 C17 . 1.354(8) ?
N4 Cd 1_655 2.346(5) ?
C2 C3 . 1.514(9) ?
C2 H2A . 0.9900 ?
C2 H2B . 0.9900 ?
C3 H3A . 0.9800 ?
C3 H3B . 0.9800 ?
C3 H3C . 0.9800 ?
C4 C5 . 1.513(9) ?
C4 H4A . 0.9900 ?
C4 H4B . 0.9900 ?
C5 C9 . 1.349(11) ?
C5 C6 . 1.403(10) ?
C6 C7 . 1.389(10) ?
C6 H6 . 0.9500 ?
C7 H7 . 0.9500 ?
C8 C9 . 1.398(11) ?
C8 H8 . 0.9500 ?
C9 H9 . 0.9500 ?
C11 C12 . 1.520(9) ?
C11 H11A . 0.9900 ?
C11 H11B . 0.9900 ?
C12 H12A . 0.9800 ?
C12 H12B . 0.9800 ?
C12 H12C . 0.9800 ?
C13 C14 . 1.519(9) ?
C13 H13A . 0.9900 ?
C13 H13B . 0.9900 ?
C14 C15 . 1.385(9) ?
C14 C18 . 1.396(9) ?
C15 C16 . 1.388(9) ?
C15 H15 . 0.9500 ?
C16 H16 . 0.9500 ?
C17 C18 . 1.386(9) ?
C17 H17 . 0.9500 ?
C18 H18 . 0.9500 ?
N5 C23 . 1.341(19) ?
N5 C19 . 1.341(15) ?
C19 C20 . 1.413(13) ?
C19 H19 . 0.9500 ?
C20 C21 . 1.353(16) ?
C20 C24 . 1.479(15) ?
C21 C22 . 1.40(2) ?
C21 H21 . 0.9500 ?
C22 C23 . 1.415(18) ?
C22 H22 . 0.9500 ?
C23 H23 . 0.9500 ?
C24 H24A . 0.9800 ?
C24 H24B . 0.9800 ?
C24 H24C . 0.9800 ?

loop_
_geom_hbond_atom_site_label_D
_geom_hbond_atom_site_label_H
_geom_hbond_atom_site_label_A
_geom_hbond_site_symmetry_A
_geom_hbond_distance_DH
_geom_hbond_distance_HA
_geom_hbond_distance_DA
_geom_hbond_angle_DHA
C13 H13A N5 2_646 0.99 2.62 3.264(15) 123
C24 H24C Cg1 2_546 0.98 2.72 3.662(12) 163
C15 H15 S3 2_646 0.95 2.81 3.738(7) 167
C3 H3C Cg2 2_656 0.98 2.73 3.633(8) 154

loop_
_geom_torsion_atom_site_label_1
_geom_torsion_atom_site_label_2
_geom_torsion_atom_site_label_3
_geom_torsion_atom_site_label_4
_geom_torsion_site_symmetry_1
_geom_torsion
C4 N1 C1 S1 . 7.3(7)
C2 N1 C1 S1 . -172.3(4)
C4 N1 C1 S2 . -173.4(4)
C2 N1 C1 S2 . 7.0(8)
Cd S1 C1 N1 . -177.9(5)
Cd S1 C1 S2 . 2.8(3)
Cd S2 C1 N1 . 177.9(5)
Cd S2 C1 S1 . -2.8(3)
C1 N1 C2 C3 . 98.4(7)
C4 N1 C2 C3 . -81.3(7)
C1 N1 C4 C5 . 86.5(7)
C2 N1 C4 C5 . -93.9(6)
N1 C4 C5 C9 . 86.4(8)
N1 C4 C5 C6 . -95.1(8)
C9 C5 C6 C7 . -6.3(11)
C4 C5 C6 C7 . 175.2(7)
C8 N2 C7 C6 . 3.1(12)
Cd N2 C7 C6 2 -178.8(6)
C5 C6 C7 N2 . 2.0(12)
C7 N2 C8 C9 . -4.0(12)
Cd N2 C8 C9 2 177.9(6)
C6 C5 C9 C8 . 5.6(12)
C4 C5 C9 C8 . -175.9(7)
N2 C8 C9 C5 . -0.4(14)
C13 N3 C10 S3 . -176.5(5)
C11 N3 C10 S3 . 2.0(8)
C13 N3 C10 S4 . 3.9(8)
C11 N3 C10 S4 . -177.7(5)
Cd S3 C10 N3 . 168.9(5)
Cd S3 C10 S4 . -11.5(3)
Cd S4 C10 N3 . -169.0(5)
Cd S4 C10 S3 . 11.3(3)
C10 N3 C11 C12 . 85.9(8)
C13 N3 C11 C12 . -95.6(7)
C10 N3 C13 C14 . 98.4(7)
C11 N3 C13 C14 . -80.2(7)
N3 C13 C14 C15 . 127.2(7)
N3 C13 C14 C18 . -50.9(8)
C18 C14 C15 C16 . -0.7(10)
C13 C14 C15 C16 . -179.0(6)
C17 N4 C16 C15 . 0.0(10)
Cd N4 C16 C15 1_655 178.0(5)
C14 C15 C16 N4 . 0.1(11)
C16 N4 C17 C18 . 0.6(10)
Cd N4 C17 C18 1_655 -177.3(5)
N4 C17 C18 C14 . -1.3(10)
C15 C14 C18 C17 . 1.3(10)
C13 C14 C18 C17 . 179.5(6)
C23 N5 C19 C20 . -3.1(17)
N5 C19 C20 C21 . 0.1(16)
N5 C19 C20 C24 . -179.1(10)
C19 C20 C21 C22 . 0.8(19)
C24 C20 C21 C22 . 180.0(12)
C20 C21 C22 C23 . 1(2)
C19 N5 C23 C22 . 5(2)
C21 C22 C23 N5 . -4(2)
